data_4073353
loop_
_publ_author_name
'Guo, Ruiyun'
'Portscheller, Janelle L.'
'Day, Victor W.'
'Malinakova, Helena C.'

_publ_contact_author
; 
   Prof. Helena C. Malinakova 
   Department of Chemistry -- University of Kansas
   Malott Hall
   1251 Wescoe Hall Dr, Rm 2010 
   Lawrence, KS  66045-7582  USA 
;
_publ_section_title
;
 An Allylpalladium(IV) Intermediate in the Synthesis of Highly Substituted
 Benzoxepines and Benzopyrans via Reactions of Stable Pallada(II)cycles
 with Allyl Bromides
;
_journal_issue 15
_journal_name_full Organometallics
_journal_page_first 3874
_journal_paper_doi 10.1021/om7002865
_journal_volume 26
_journal_year 2007
_chemical_formula_sum 'C14 H24 Br2 N2 Pd'
_chemical_formula_weight 486.57
_chemical_name_systematic
; 
 ? 
;
_space_group_IT_number 61
_symmetry_cell_setting orthorhombic
_symmetry_space_group_name_Hall '-P 2ac 2ab'
_symmetry_space_group_name_H-M 'P b c a'
_atom_sites_solution_hydrogens geom
_atom_sites_solution_primary direct
_atom_sites_solution_secondary difmap
_audit_creation_method SHELXL-97
_cell_angle_alpha 90.00
_cell_angle_beta 90.00
_cell_angle_gamma 90.00
_cell_formula_units_Z 8
_cell_length_a 7.3144(13)
_cell_length_b 10.3190(18)
_cell_length_c 43.365(8)
_cell_measurement_reflns_used 491
_cell_measurement_temperature 100(2)
_cell_measurement_theta_max 19.09
_cell_measurement_theta_min 2.94
_cell_volume 3273.1(10)
_computing_cell_refinement 'Bruker SAINT'
_computing_data_collection 'Bruker SMART'
_computing_data_reduction 'Bruker SAINT'
_computing_molecular_graphics 'Bruker SHELXTL'
_computing_publication_material 'Bruker SHELXTL'
_computing_structure_refinement 'Bruker SHELXTL'
_computing_structure_solution 'Bruker SHELXTL'
_diffrn_ambient_temperature 100(2)
_diffrn_measured_fraction_theta_full 0.999
_diffrn_measured_fraction_theta_max 0.999
_diffrn_measurement_device_type 'Bruker SMART APEX CCD area detector'
_diffrn_measurement_method 'phi and omega scans'
_diffrn_radiation_monochromator graphite
_diffrn_radiation_source 'fine-focus sealed tube'
_diffrn_radiation_type MoK\a
_diffrn_radiation_wavelength 0.71073
_diffrn_reflns_av_R_equivalents 0.2138
_diffrn_reflns_av_sigmaI/netI 0.1140
_diffrn_reflns_limit_h_max 9
_diffrn_reflns_limit_h_min -9
_diffrn_reflns_limit_k_max 12
_diffrn_reflns_limit_k_min -12
_diffrn_reflns_limit_l_max 53
_diffrn_reflns_limit_l_min -53
_diffrn_reflns_number 26920
_diffrn_reflns_theta_full 26.00
_diffrn_reflns_theta_max 26.00
_diffrn_reflns_theta_min 2.82
_diffrn_standards_decay_% 0.00
_exptl_absorpt_coefficient_mu 6.007
_exptl_absorpt_correction_T_max 1.000
_exptl_absorpt_correction_T_min 0.654
_exptl_absorpt_correction_type empirical
_exptl_crystal_colour Yellow
_exptl_crystal_density_diffrn 1.975
_exptl_crystal_density_meas 0
_exptl_crystal_density_method 'not measured'
_exptl_crystal_description Needle
_exptl_crystal_F_000 1904
_exptl_crystal_size_max 0.10
_exptl_crystal_size_mid 0.03
_exptl_crystal_size_min 0.02
_refine_diff_density_max 0.841
_refine_diff_density_min -0.983
_refine_diff_density_rms 0.201
_refine_ls_extinction_method none
_refine_ls_goodness_of_fit_ref 0.949
_refine_ls_hydrogen_treatment noref
_refine_ls_matrix_type full
_refine_ls_number_parameters 172
_refine_ls_number_reflns 3204
_refine_ls_number_restraints 0
_refine_ls_restrained_S_all 0.949
_refine_ls_R_factor_all 0.1164
_refine_ls_R_factor_gt 0.0586
_refine_ls_shift/su_max 0.000
_refine_ls_shift/su_mean 0.000
_refine_ls_structure_factor_coef Fsqd
_refine_ls_weighting_details 'calc w=1/[\s^2^(Fo^2^)+(0.0443P)^2^+0.0000P] where P=(Fo^2^+2Fc^2^)/3'
_refine_ls_weighting_scheme calc
_refine_ls_wR_factor_gt 0.1021
_refine_ls_wR_factor_ref 0.1157
_reflns_number_gt 1972
_reflns_number_total 3204
_reflns_threshold_expression >2sigma(I)
_cod_data_source_file om7002865_si.cif
_cod_data_source_block k37b(8)
_cod_depositor_comments
;
The following automatic conversions were performed:

'_symmetry_cell_setting' value 'Orthorhombic' changed to
'orthorhombic' according to
/home/saulius/struct/CIF-dictionaries/cif_core.dic dictionary named
'cif_core.dic' version 2.4.1 from 2010-06-29.

Automatic conversion script
Id: cif_fix_values 1715 2011-07-08 13:25:40Z adriana 
;
_cod_original_cell_volume 3273.0(10)
_cod_original_sg_symbol_H-M Pbca
_cod_database_code 4073353

loop_
_symmetry_equiv_pos_as_xyz
'x, y, z'
'-x+1/2, -y, z+1/2'
'-x, y+1/2, -z+1/2'
'x+1/2, -y+1/2, -z'
'-x, -y, -z'
'x-1/2, y, -z-1/2'
'x, -y-1/2, z-1/2'
'-x-1/2, y-1/2, z'

loop_
_atom_site_label
_atom_site_type_symbol
_atom_site_fract_x
_atom_site_fract_y
_atom_site_fract_z
_atom_site_U_iso_or_equiv
_atom_site_adp_type
_atom_site_occupancy
_atom_site_symmetry_multiplicity
_atom_site_calc_flag
_atom_site_refinement_flags
Pd Pd 0.12043(9) 0.34497(7) 0.127199(15) 0.01638(19) Uani 1 1 d .
Br1 Br -0.04545(13) 0.21612(9) 0.16403(2) 0.0215(2) Uani 1 1 d .
Br2 Br -0.14062(13) 0.32941(9) 0.09276(2) 0.0224(2) Uani 1 1 d .
N1 N 0.3521(10) 0.3555(7) 0.15264(17) 0.0213(18) Uani 1 1 d .
N2 N 0.2790(9) 0.4585(7) 0.09907(16) 0.0150(17) Uani 1 1 d .
C1 C 0.4818(12) 0.4204(8) 0.1395(2) 0.017(2) Uani 1 1 d .
H1 H 0.5989 0.4295 0.1487 0.021 Uiso 1 1 calc R
C2 C 0.4385(12) 0.4795(8) 0.1095(2) 0.017(2) Uani 1 1 d .
H2 H 0.5250 0.5304 0.0985 0.021 Uiso 1 1 calc R
C11 C 0.3855(13) 0.2869(9) 0.1822(2) 0.020(2) Uani 1 1 d .
H11 H 0.2663 0.2834 0.1934 0.024 Uiso 1 1 calc R
C12 C 0.5229(12) 0.3522(9) 0.2035(2) 0.022(2) Uani 1 1 d .
H12A H 0.6443 0.3550 0.1935 0.026 Uiso 1 1 calc R
H12B H 0.4838 0.4423 0.2077 0.026 Uiso 1 1 calc R
C13 C 0.5358(14) 0.2780(10) 0.2334(2) 0.025(2) Uani 1 1 d .
H13A H 0.4165 0.2816 0.2441 0.030 Uiso 1 1 calc R
H13B H 0.6281 0.3196 0.2468 0.030 Uiso 1 1 calc R
C14 C 0.5892(13) 0.1354(10) 0.2281(2) 0.031(3) Uani 1 1 d .
H14A H 0.7151 0.1312 0.2197 0.037 Uiso 1 1 calc R
H14B H 0.5872 0.0885 0.2480 0.037 Uiso 1 1 calc R
C15 C 0.4577(14) 0.0698(9) 0.2055(2) 0.024(2) Uani 1 1 d .
H15A H 0.3357 0.0620 0.2152 0.029 Uiso 1 1 calc R
H15B H 0.5023 -0.0186 0.2008 0.029 Uiso 1 1 calc R
C16 C 0.4406(13) 0.1474(9) 0.1751(2) 0.022(2) Uani 1 1 d .
H16A H 0.5589 0.1465 0.1640 0.026 Uiso 1 1 calc R
H16B H 0.3474 0.1067 0.1617 0.026 Uiso 1 1 calc R
C21 C 0.2193(13) 0.5100(9) 0.0691(2) 0.019(2) Uani 1 1 d .
H21 H 0.1465 0.4400 0.0589 0.023 Uiso 1 1 calc R
C22 C 0.3761(12) 0.5443(8) 0.04682(19) 0.017(2) Uani 1 1 d .
H22A H 0.4474 0.6185 0.0549 0.020 Uiso 1 1 calc R
H22B H 0.4594 0.4694 0.0444 0.020 Uiso 1 1 calc R
C23 C 0.2891(14) 0.5798(9) 0.0157(2) 0.023(2) Uani 1 1 d .
H23A H 0.3866 0.6048 0.0011 0.028 Uiso 1 1 calc R
H23B H 0.2260 0.5028 0.0073 0.028 Uiso 1 1 calc R
C24 C 0.1527(13) 0.6908(9) 0.0186(2) 0.025(2) Uani 1 1 d .
H24A H 0.0929 0.7051 -0.0016 0.030 Uiso 1 1 calc R
H24B H 0.2190 0.7712 0.0242 0.030 Uiso 1 1 calc R
C25 C 0.0062(13) 0.6637(10) 0.0430(2) 0.024(2) Uani 1 1 d .
H25A H -0.0690 0.7425 0.0460 0.029 Uiso 1 1 calc R
H25B H -0.0752 0.5937 0.0355 0.029 Uiso 1 1 calc R
C26 C 0.0899(12) 0.6238(8) 0.0738(2) 0.019(2) Uani 1 1 d .
H26A H 0.1575 0.6978 0.0828 0.023 Uiso 1 1 calc R
H26B H -0.0084 0.5989 0.0883 0.023 Uiso 1 1 calc R

loop_
_atom_site_aniso_label
_atom_site_aniso_U_11
_atom_site_aniso_U_22
_atom_site_aniso_U_33
_atom_site_aniso_U_23
_atom_site_aniso_U_13
_atom_site_aniso_U_12
Pd 0.0172(4) 0.0133(3) 0.0186(4) -0.0017(3) 0.0002(3) 0.0000(3)
Br1 0.0192(5) 0.0202(5) 0.0250(5) 0.0016(4) 0.0033(4) -0.0026(4)
Br2 0.0204(5) 0.0203(5) 0.0264(5) -0.0025(4) -0.0041(4) -0.0006(4)
N1 0.027(5) 0.011(4) 0.026(4) -0.007(4) -0.003(4) 0.008(4)
N2 0.010(4) 0.015(4) 0.020(4) -0.003(3) -0.003(3) -0.001(3)
C1 0.011(5) 0.014(5) 0.026(5) -0.003(4) -0.007(4) 0.003(4)
C2 0.024(5) 0.014(5) 0.014(5) -0.001(4) 0.009(4) 0.001(4)
C11 0.018(5) 0.023(5) 0.018(5) 0.006(4) -0.004(4) -0.002(5)
C12 0.021(5) 0.026(6) 0.018(5) -0.002(4) 0.004(4) 0.010(5)
C13 0.023(5) 0.033(6) 0.018(5) -0.002(5) -0.006(4) 0.005(5)
C14 0.028(6) 0.037(7) 0.028(6) 0.012(5) 0.000(5) 0.003(5)
C15 0.028(6) 0.015(5) 0.029(6) 0.008(4) 0.003(5) 0.001(5)
C16 0.020(5) 0.020(5) 0.025(5) 0.004(4) -0.006(4) -0.006(5)
C21 0.024(5) 0.012(5) 0.022(5) -0.001(4) 0.004(4) -0.003(4)
C22 0.022(5) 0.008(4) 0.019(5) -0.001(4) 0.006(4) 0.005(4)
C23 0.038(6) 0.017(5) 0.014(5) 0.004(4) -0.003(4) -0.012(5)
C24 0.036(6) 0.022(6) 0.017(5) 0.003(4) -0.007(5) 0.012(5)
C25 0.032(6) 0.018(5) 0.023(5) 0.000(4) -0.002(5) 0.005(5)
C26 0.021(6) 0.015(5) 0.020(5) -0.003(4) 0.001(4) 0.005(4)

loop_
_atom_type_symbol
_atom_type_description
_atom_type_scat_dispersion_real
_atom_type_scat_dispersion_imag
_atom_type_scat_source
C C 0.0033 0.0016 'International Tables Vol C Tables 4.2.6.8 and 6.1.1.4'
H H 0.0000 0.0000 'International Tables Vol C Tables 4.2.6.8 and 6.1.1.4'
N N 0.0061 0.0033 'International Tables Vol C Tables 4.2.6.8 and 6.1.1.4'
Br Br -0.2901 2.4595 'International Tables Vol C Tables 4.2.6.8 and 6.1.1.4'
Pd Pd -0.9988 1.0072 'International Tables Vol C Tables 4.2.6.8 and 6.1.1.4'

loop_
_geom_angle_atom_site_label_1
_geom_angle_atom_site_label_2
_geom_angle_atom_site_label_3
_geom_angle
N1 Pd N2 79.7(3)
N1 Pd Br1 95.2(2)
N2 Pd Br1 174.6(2)
N1 Pd Br2 175.0(2)
N2 Pd Br2 96.7(2)
Br1 Pd Br2 88.59(4)
C1 N1 C11 120.5(8)
C1 N1 Pd 113.6(6)
C11 N1 Pd 125.6(6)
C2 N2 C21 121.7(8)
C2 N2 Pd 114.0(6)
C21 N2 Pd 124.4(5)
N1 C1 C2 116.6(8)
N2 C2 C1 116.2(8)
N1 C11 C12 115.0(7)
N1 C11 C16 108.6(7)
C12 C11 C16 111.5(7)
C13 C12 C11 109.8(8)
C12 C13 C14 111.9(8)
C15 C14 C13 111.1(8)
C14 C15 C16 111.5(8)
C11 C16 C15 109.8(7)
N2 C21 C26 110.2(7)
N2 C21 C22 114.6(7)
C26 C21 C22 111.7(7)
C23 C22 C21 107.3(8)
C24 C23 C22 112.2(7)
C23 C24 C25 112.2(7)
C26 C25 C24 111.9(8)
C21 C26 C25 109.9(7)

loop_
_geom_bond_atom_site_label_1
_geom_bond_atom_site_label_2
_geom_bond_distance
Pd N1 2.025(7)
Pd N2 2.051(7)
Pd Br1 2.4065(12)
Pd Br2 2.4295(12)
N1 C1 1.294(11)
N1 C11 1.484(11)
N2 C2 1.269(11)
N2 C21 1.470(10)
C1 C2 1.472(12)
C11 C12 1.523(12)
C11 C16 1.525(12)
C12 C13 1.507(12)
C13 C14 1.540(13)
C14 C15 1.530(13)
C15 C16 1.547(12)
C21 C26 1.521(12)
C21 C22 1.541(12)
C22 C23 1.535(12)
C23 C24 1.525(12)
C24 C25 1.531(12)
C25 C26 1.527(12)

loop_
_geom_torsion_atom_site_label_1
_geom_torsion_atom_site_label_2
_geom_torsion_atom_site_label_3
_geom_torsion_atom_site_label_4
_geom_torsion
N2 Pd N1 C1 -2.0(6)
Br1 Pd N1 C1 179.5(6)
Br2 Pd N1 C1 41(3)
N2 Pd N1 C11 -176.1(7)
Br1 Pd N1 C11 5.4(7)
Br2 Pd N1 C11 -133(2)
N1 Pd N2 C2 1.2(6)
Br1 Pd N2 C2 17(3)
Br2 Pd N2 C2 -175.3(6)
N1 Pd N2 C21 179.8(7)
Br1 Pd N2 C21 -164.5(17)
Br2 Pd N2 C21 3.3(6)
C11 N1 C1 C2 176.9(7)
Pd N1 C1 C2 2.5(10)
C21 N2 C2 C1 -179.0(7)
Pd N2 C2 C1 -0.3(10)
N1 C1 C2 N2 -1.5(12)
C1 N1 C11 C12 32.5(11)
Pd N1 C11 C12 -153.7(6)
C1 N1 C11 C16 -93.1(9)
Pd N1 C11 C16 80.6(8)
N1 C11 C12 C13 176.5(7)
C16 C11 C12 C13 -59.3(10)
C11 C12 C13 C14 57.2(10)
C12 C13 C14 C15 -54.9(11)
C13 C14 C15 C16 53.2(11)
N1 C11 C16 C15 -174.5(7)
C12 C11 C16 C15 57.9(10)
C14 C15 C16 C11 -54.8(11)
C2 N2 C21 C26 -105.3(9)
Pd N2 C21 C26 76.1(9)
C2 N2 C21 C22 21.7(11)
Pd N2 C21 C22 -156.9(6)
N2 C21 C22 C23 173.0(7)
C26 C21 C22 C23 -60.7(9)
C21 C22 C23 C24 57.2(9)
C22 C23 C24 C25 -54.1(10)
C23 C24 C25 C26 51.6(11)
N2 C21 C26 C25 -171.5(7)
C22 C21 C26 C25 59.9(10)
C24 C25 C26 C21 -53.9(10)
